data_2208803
loop_
_publ_author_name
'Wen, Yi-Hang'
'He, Yin-Hua'
'Feng, Yun-Long'
'Ng, Seik Weng'

_publ_section_title
;
 An orthorhombic modification of 4,4'-diaminobenzophenone
;
_journal_coeditor_code BT2048
_journal_issue 5
_journal_name_full 'Acta Crystallographica Section E'
_journal_page_first o1787
_journal_page_last o1788
_journal_paper_doi 10.1107/S1600536806012281
_journal_volume 62
_journal_year 2006
_chemical_formula_iupac 'C13 H12 N2 O'
_chemical_formula_moiety 'C13 H12 N2 O'
_chemical_formula_sum 'C13 H12 N2 O'
_chemical_formula_weight 212.25
_chemical_name_systematic
;
4,4'-Diaminobenzophenone
;
_space_group_IT_number 19
_symmetry_cell_setting orthorhombic
_symmetry_space_group_name_Hall 'P 2ac 2ab'
_symmetry_space_group_name_H-M 'P 21 21 21'
_atom_sites_solution_hydrogens difmap
_atom_sites_solution_primary direct
_atom_sites_solution_secondary difmap
_audit_creation_method SHELXL-97
_cell_angle_alpha 90.00
_cell_angle_beta 90.00
_cell_angle_gamma 90.00
_cell_formula_units_Z 4
_cell_length_a 5.4982(5)
_cell_length_b 8.1110(7)
_cell_length_c 24.306(2)
_cell_measurement_reflns_used 3128
_cell_measurement_temperature 291(2)
_cell_measurement_theta_max 27.5
_cell_measurement_theta_min 3.0
_cell_volume 1083.95(16)
_computing_cell_refinement CRYSTALCLEAR
_computing_data_collection 'CRYSTALCLEAR (Rigaku/MSC, 2000)'
_computing_data_reduction CRYSTALCLEAR
_computing_molecular_graphics 'SHELXTL (Bruker, 1998)'
_computing_publication_material SHELXL97
_computing_structure_refinement 'SHELXL97 (Sheldrick, 1997)'
_computing_structure_solution 'SHELXS97 (Sheldrick, 1997)'
_diffrn_ambient_temperature 291(2)
_diffrn_measured_fraction_theta_full 1.00
_diffrn_measured_fraction_theta_max 1.00
_diffrn_measurement_device_type 'Rigaku Mercury CCD area-detector'
_diffrn_measurement_method \w
_diffrn_radiation_monochromator graphite
_diffrn_radiation_source 'fine-focus sealed tube'
_diffrn_radiation_type MoK\a
_diffrn_radiation_wavelength 0.71073
_diffrn_reflns_av_R_equivalents 0.023
_diffrn_reflns_av_sigmaI/netI 0.016
_diffrn_reflns_limit_h_max 6
_diffrn_reflns_limit_h_min -7
_diffrn_reflns_limit_k_max 8
_diffrn_reflns_limit_k_min -10
_diffrn_reflns_limit_l_max 31
_diffrn_reflns_limit_l_min -31
_diffrn_reflns_number 8288
_diffrn_reflns_theta_full 27.5
_diffrn_reflns_theta_max 27.5
_diffrn_reflns_theta_min 3.0
_diffrn_standards_decay_% 0
_diffrn_standards_interval_count 0
_diffrn_standards_interval_time 0
_diffrn_standards_number 0
_exptl_absorpt_coefficient_mu 0.084
_exptl_absorpt_correction_T_max 1.000
_exptl_absorpt_correction_T_min 0.702
_exptl_absorpt_correction_type multi-scan
_exptl_absorpt_process_details '(CRYSTALCLEAR; Rigaku/MSC, 2000)'
_exptl_crystal_colour Orange
_exptl_crystal_density_diffrn 1.301
_exptl_crystal_density_method 'not measured'
_exptl_crystal_description Prism
_exptl_crystal_F_000 448
_exptl_crystal_size_max 0.40
_exptl_crystal_size_mid 0.30
_exptl_crystal_size_min 0.08
_refine_diff_density_max 0.20
_refine_diff_density_min -0.13
_refine_ls_extinction_method none
_refine_ls_goodness_of_fit_ref 1.02
_refine_ls_hydrogen_treatment refall
_refine_ls_matrix_type full
_refine_ls_number_parameters 193
_refine_ls_number_reflns 1470
_refine_ls_number_restraints 12
_refine_ls_restrained_S_all 1.01
_refine_ls_R_factor_all 0.034
_refine_ls_R_factor_gt 0.032
_refine_ls_shift/su_max 0.001
_refine_ls_shift/su_mean 0.000
_refine_ls_structure_factor_coef Fsqd
_refine_ls_weighting_details 'calc w=1/[\s^2^(Fo^2^)+(0.0594P)^2^+0.165P] where P=(Fo^2^+2Fc^2^)/3'
_refine_ls_weighting_scheme calc
_refine_ls_wR_factor_gt 0.087
_refine_ls_wR_factor_ref 0.088
_reflns_number_gt 1416
_reflns_number_total 1470
_reflns_threshold_expression I>2\s(I)
_cod_data_source_file bt2048.cif
_cod_data_source_block I
_cod_depositor_comments
;
The following automatic conversions were performed:
'_symmetry_cell_setting' value 'Orthorhombic' changed to 'orthorhombic'
according to '/home/saulius/struct/CIF-dictionaries/cif_core.dic'
dictionary named 'cif_core.dic' version 2.4.1 from 2010-06-29.

Automatic conversion script
Id: cif_fix_enum 1527 2010-12-29 10:47:43Z saulius 

The following automatic conversions were performed:

'_symmetry_cell_setting' value 'Orthorhombic' changed to
'orthorhombic' according to
/home/saulius/struct/CIF-dictionaries/cif_core.dic dictionary named
'cif_core.dic' version 2.4.1 from 2010-06-29.

Automatic conversion script
Id: cif_fix_values 1715 2011-07-08 13:25:40Z adriana 
;
_cod_original_cell_volume 1084.0(2)
_cod_database_code 2208803
_cod_database_fobs_code 2208803

loop_
_symmetry_equiv_pos_as_xyz
'x, y, z'
'-x+1/2, -y, z+1/2'
'x+1/2, -y+1/2, -z'
'-x, y+1/2, -z+1/2'

loop_
_atom_site_type_symbol
_atom_site_label
_atom_site_fract_x
_atom_site_fract_y
_atom_site_fract_z
_atom_site_U_iso_or_equiv
_atom_site_adp_type
_atom_site_calc_flag
_atom_site_refinement_flags
_atom_site_occupancy
O O1 1.1386(3) 0.33860(10) 0.07294(5) 0.0376(3) Uani d . 1
N N1 1.4721(3) 1.0738(2) 0.04297(6) 0.0339(3) Uani d D 1
N N2 0.4913(3) 0.3221(2) 0.28911(6) 0.0347(3) Uani d D 1
C C1 1.4247(3) 0.6280(2) 0.06495(6) 0.0275(3) Uani d D 1
C C2 1.5148(3) 0.7786(2) 0.04898(6) 0.0277(3) Uani d D 1
C C3 1.3868(3) 0.9245(2) 0.06073(6) 0.0268(3) Uani d . 1
C C4 1.1718(3) 0.9135(2) 0.09238(6) 0.0264(3) Uani d D 1
C C5 1.0882(3) 0.7618(2) 0.10947(6) 0.0253(3) Uani d D 1
C C6 1.2087(3) 0.6163(2) 0.09558(6) 0.0249(3) Uani d . 1
C C7 1.1028(3) 0.4519(2) 0.10606(6) 0.0272(3) Uani d . 1
C C8 0.9440(3) 0.4236(2) 0.15437(6) 0.0263(3) Uani d . 1
C C9 0.9868(3) 0.4976(2) 0.20551(6) 0.0260(3) Uani d D 1
C C10 0.8423(3) 0.4614(2) 0.25053(6) 0.0270(3) Uani d D 1
C C11 0.6433(3) 0.3535(2) 0.24539(6) 0.0272(3) Uani d . 1
C C12 0.6009(3) 0.2802(2) 0.19383(7) 0.0318(4) Uani d D 1
C C13 0.7501(3) 0.3124(2) 0.14987(7) 0.0309(4) Uani d D 1
H H1n1 1.384(3) 1.160(2) 0.0464(8) 0.036(6) Uiso d D 1
H H1n2 1.563(3) 1.079(3) 0.0144(6) 0.040(6) Uiso d D 1
H H2n1 0.550(5) 0.345(3) 0.3208(6) 0.049(6) Uiso d D 1
H H2n2 0.396(4) 0.240(2) 0.2849(9) 0.046(6) Uiso d D 1
H H1 1.505(4) 0.528(2) 0.0558(8) 0.035(5) Uiso d D 1
H H2 1.664(2) 0.788(2) 0.0291(7) 0.034(5) Uiso d D 1
H H4 1.086(3) 1.013(2) 0.0993(7) 0.028(5) Uiso d D 1
H H5 0.940(2) 0.757(3) 0.1298(7) 0.033(5) Uiso d D 1
H H9 1.120(3) 0.572(2) 0.2089(7) 0.022(4) Uiso d D 1
H H10 0.876(3) 0.515(2) 0.2849(5) 0.028(5) Uiso d D 1
H H12 0.469(3) 0.206(2) 0.1894(8) 0.038(5) Uiso d D 1
H H13 0.737(4) 0.258(2) 0.1150(5) 0.031(5) Uiso d D 1

loop_
_atom_site_aniso_label
_atom_site_aniso_U_11
_atom_site_aniso_U_22
_atom_site_aniso_U_33
_atom_site_aniso_U_12
_atom_site_aniso_U_13
_atom_site_aniso_U_23
O1 0.0531(8) 0.0281(5) 0.0316(6) 0.0006(6) 0.0034(6) -0.0051(4)
N1 0.0415(9) 0.0288(7) 0.0314(7) -0.0050(7) 0.0050(6) -0.0014(6)
N2 0.0316(8) 0.0418(8) 0.0308(7) -0.0065(7) -0.0003(6) 0.0035(6)
C1 0.0291(8) 0.0291(7) 0.0244(6) 0.0046(7) -0.0002(7) -0.0010(6)
C2 0.0251(7) 0.0352(8) 0.0229(6) -0.0008(7) 0.0011(6) -0.0004(6)
C3 0.0313(8) 0.0290(7) 0.0200(6) -0.0050(7) -0.0027(6) -0.0019(5)
C4 0.0301(8) 0.0250(7) 0.0241(6) 0.0023(7) 0.0008(6) -0.0020(6)
C5 0.0242(8) 0.0291(7) 0.0225(6) 0.0015(7) 0.0001(6) 0.0004(6)
C6 0.0266(7) 0.0269(7) 0.0211(6) 0.0012(7) -0.0022(6) 0.0004(5)
C7 0.0325(8) 0.0257(7) 0.0234(6) 0.0020(7) -0.0035(6) 0.0001(5)
C8 0.0304(8) 0.0226(6) 0.0260(7) 0.0007(7) -0.0009(6) 0.0017(5)
C9 0.0271(7) 0.0217(7) 0.0292(7) -0.0006(7) -0.0036(6) 0.0014(5)
C10 0.0295(8) 0.0267(7) 0.0249(6) 0.0016(6) -0.0042(6) 0.0000(5)
C11 0.0269(8) 0.0260(7) 0.0288(7) 0.0035(6) -0.0029(7) 0.0047(6)
C12 0.0316(8) 0.0288(8) 0.0351(8) -0.0071(7) -0.0052(7) 0.0026(6)
C13 0.0385(9) 0.0266(7) 0.0276(7) -0.0031(7) -0.0068(7) -0.0006(6)

loop_
_atom_type_symbol
_atom_type_description
_atom_type_scat_dispersion_real
_atom_type_scat_dispersion_imag
_atom_type_scat_source
C C 0.0033 0.0000 'International Tables Vol C Tables 4.2.6.8 and 6.1.1.4'
H H 0.0000 0.0000 'International Tables Vol C Tables 4.2.6.8 and 6.1.1.4'
N N 0.0061 0.0000 'International Tables Vol C Tables 4.2.6.8 and 6.1.1.4'
O O 0.0106 0.0000 'International Tables Vol C Tables 4.2.6.8 and 6.1.1.4'

loop_
_geom_angle_atom_site_label_1
_geom_angle_atom_site_label_2
_geom_angle_atom_site_label_3
_geom_angle
_geom_angle_publ_flag
C2 C1 C6 121.0(2) no
C1 C2 C3 120.70(10) no
N1 C3 C2 120.60(10) no
N1 C3 C4 121.0(2) no
C2 C3 C4 118.50(10) no
C5 C4 C3 120.00(10) no
C4 C5 C6 121.60(10) no
C5 C6 C1 118.20(10) no
C5 C6 C7 122.30(10) no
C1 C6 C7 119.00(10) no
O1 C7 C6 119.70(10) no
O1 C7 C8 119.6(2) no
C6 C7 C8 120.60(10) no
C9 C8 C13 118.20(10) no
C9 C8 C7 122.6(2) no
C13 C8 C7 119.10(10) no
C10 C9 C8 121.00(10) no
C9 C10 C11 120.60(10) no
N2 C11 C12 120.6(2) no
N2 C11 C10 121.30(10) no
C12 C11 C10 118.1(2) no
C13 C12 C11 121.0(2) no
C12 C13 C8 121.10(10) no
C3 N1 H1n1 120.0(10) no
C3 N1 H1n2 120.0(10) no
H1n1 N1 H1n2 112(2) no
C11 N2 H2n1 115(2) no
C11 N2 H2n2 115(2) no
H2n1 N2 H2n2 121(2) no
C2 C1 H1 122.0(10) no
C6 C1 H1 117.0(10) no
C1 C2 H2 122.0(10) no
C3 C2 H2 118.0(10) no
C5 C4 H4 123.0(10) no
C3 C4 H4 117.0(10) no
C4 C5 H5 118.0(10) no
C6 C5 H5 120.0(10) no
C10 C9 H9 121.0(10) no
C8 C9 H9 118.0(10) no
C9 C10 H10 119.0(10) no
C11 C10 H10 121.0(10) no
C13 C12 H12 119.0(10) no
C11 C12 H12 120.0(10) no
C12 C13 H13 124.0(10) no
C8 C13 H13 115.0(10) no

loop_
_geom_bond_atom_site_label_1
_geom_bond_atom_site_label_2
_geom_bond_distance
_geom_bond_publ_flag
O1 C7 1.237(2) no
N1 C3 1.369(2) no
N2 C11 1.376(2) no
C1 C2 1.374(2) no
C1 C6 1.405(2) no
C2 C3 1.406(2) no
C3 C4 1.413(2) no
C4 C5 1.378(2) no
C4 H4 0.948(9) no
C5 C6 1.394(2) no
C6 C7 1.477(2) no
C7 C8 1.481(2) no
C8 C9 1.400(2) no
C8 C13 1.401(2) no
C9 C10 1.384(2) no
C10 C11 1.407(2) no
C11 C12 1.406(2) no
C12 C13 1.372(2) no
N1 H1n1 0.860(10) no
N1 H1n2 0.860(10) no
N2 H2n1 0.850(10) no
N2 H2n2 0.850(10) no
C1 H1 0.950(10) no
C2 H2 0.960(10) no
C5 H5 0.950(10) no
C9 H9 0.950(10) no
C10 H10 0.960(10) no
C12 H12 0.950(10) no
C13 H13 0.960(10) no

loop_
_geom_hbond_atom_site_label_D
_geom_hbond_atom_site_label_H
_geom_hbond_atom_site_label_A
_geom_hbond_site_symmetry_A
_geom_hbond_distance_DH
_geom_hbond_distance_HA
_geom_hbond_distance_DA
_geom_hbond_angle_DHA
_geom_hbond_publ_flag
N1 H1n1 O1 1_565 0.860(10) 2.080(10) 2.917(2) 165(2) yes
N1 H1n2 O1 3_565 0.860(10) 2.270(10) 3.047(2) 152(2) yes

loop_
_geom_torsion_atom_site_label_1
_geom_torsion_atom_site_label_2
_geom_torsion_atom_site_label_3
_geom_torsion_atom_site_label_4
_geom_torsion
_geom_torsion_publ_flag
C6 C1 C2 C3 -3.0(2) no
C1 C2 C3 N1 -177.5(2) no
C1 C2 C3 C4 4.0(2) no
N1 C3 C4 C5 179.50(10) no
C2 C3 C4 C5 -2.1(2) no
C3 C4 C5 C6 -1.0(2) no
C4 C5 C6 C1 2.2(2) no
C4 C5 C6 C7 -170.4(2) no
C2 C1 C6 C5 -0.1(2) no
C2 C1 C6 C7 172.60(10) no
C5 C6 C7 O1 144.4(2) no
C1 C6 C7 O1 -28.1(2) no
C5 C6 C7 C8 -32.6(2) no
C1 C6 C7 C8 154.9(2) no
O1 C7 C8 C9 145.4(2) no
C6 C7 C8 C9 -37.7(2) no
O1 C7 C8 C13 -31.4(2) no
C6 C7 C8 C13 145.5(2) no
C13 C8 C9 C10 0.4(2) no
C7 C8 C9 C10 -176.5(2) no
C8 C9 C10 C11 -2.3(2) no
C9 C10 C11 N2 -177.0(2) no
C9 C10 C11 C12 1.9(2) no
N2 C11 C12 C13 179.3(2) no
C10 C11 C12 C13 0.4(2) no
C11 C12 C13 C8 -2.3(3) no
C9 C8 C13 C12 2.0(2) no
C7 C8 C13 C12 178.9(2) no

loop_
_cod_related_entry_id
_cod_related_entry_database
_cod_related_entry_code
1 ChemSpider 62364
